data_7706344
loop_
_publ_author_name
'Hu, Chen'
'Zhao, Yingnan'
'Han, Xiao'
'Song, Jiaqi'
'Ding, Jie'
'Hou, Hongwei'

_publ_section_title
;
 Facilely controllable synthesis of copper-benzothiadiazole complexes
 <i>via</i> solvothermal reactions: exploring the customized synthetic
 approach by experiments.
;
_journal_issue 5
_journal_name_full 'Dalton transactions (Cambridge, England : 2003)'
_journal_page_first 1816
_journal_page_last 1823
_journal_paper_doi 10.1039/d0dt03817b
_journal_volume 50
_journal_year 2021
_chemical_formula_moiety 'C16 H12 Br Cu N6 S'
_chemical_formula_sum 'C16 H12 Br Cu N6 S'
_chemical_formula_weight 463.83
_space_group_crystal_system monoclinic
_space_group_IT_number 14
_space_group_name_Hall '-P 2ybc'
_space_group_name_H-M_alt 'P 1 21/c 1'
_atom_sites_solution_hydrogens mixed
_atom_sites_solution_primary iterative
_audit_block_doi 10.5517/ccdc.csd.cc2667m9
_audit_creation_date 2020-12-19
_audit_creation_method
;
Olex2 1.2-beta
(compiled 2018.05.29 svn.r3508 for OlexSys, GUI svn.r5506)
;
_audit_update_record
;
2020-12-31 deposited with the CCDC.	2021-01-05 downloaded from the CCDC.
;
_cell_angle_alpha 90
_cell_angle_beta 93.2380(10)
_cell_angle_gamma 90
_cell_formula_units_Z 4
_cell_length_a 7.8338(3)
_cell_length_b 17.9378(6)
_cell_length_c 11.5775(4)
_cell_measurement_reflns_used 9992
_cell_measurement_temperature 273(2)
_cell_measurement_theta_max 27.49
_cell_measurement_theta_min 3.27
_cell_volume 1624.29(10)
_computing_cell_refinement 'SAINT v8.37A (Bruker, 2015)'
_computing_data_collection 'Bruker APEX2'
_computing_data_reduction 'SAINT v8.37A (Bruker, 2015)'
_computing_molecular_graphics 'Olex2 (Dolomanov et al., 2009)'
_computing_publication_material 'Olex2 (Dolomanov et al., 2009)'
_computing_structure_refinement 'ShelXL (Sheldrick, 2015)'
_computing_structure_solution 'olex2.solve (Bourhis et al., 2015)'
_diffrn_ambient_temperature 273.15
_diffrn_measured_fraction_theta_full 0.999
_diffrn_measured_fraction_theta_max 0.998
_diffrn_measurement_device_type 'Bruker APEX-II CCD'
_diffrn_measurement_method '\f and \w scans'
_diffrn_radiation_type MoK\a
_diffrn_radiation_wavelength 0.71073
_diffrn_reflns_av_R_equivalents 0.0362
_diffrn_reflns_av_unetI/netI 0.0207
_diffrn_reflns_Laue_measured_fraction_full 0.999
_diffrn_reflns_Laue_measured_fraction_max 0.998
_diffrn_reflns_limit_h_max 10
_diffrn_reflns_limit_h_min -8
_diffrn_reflns_limit_k_max 23
_diffrn_reflns_limit_k_min -23
_diffrn_reflns_limit_l_max 15
_diffrn_reflns_limit_l_min -15
_diffrn_reflns_number 34292
_diffrn_reflns_point_group_measured_fraction_full 0.999
_diffrn_reflns_point_group_measured_fraction_max 0.998
_diffrn_reflns_theta_full 25.242
_diffrn_reflns_theta_max 27.584
_diffrn_reflns_theta_min 2.841
_diffrn_standards_number 0
_exptl_absorpt_coefficient_mu 3.945
_exptl_absorpt_correction_T_max 0.7456
_exptl_absorpt_correction_T_min 0.6643
_exptl_absorpt_correction_type multi-scan
_exptl_absorpt_process_details
;
SADABS-2016/2 (Bruker,2016/2) was used for absorption correction.
wR2(int) was 0.0665 before and 0.0463 after correction.
The Ratio of minimum to maximum transmission is 0.8910.
The \l/2 correction factor is Not present.
;
_exptl_crystal_colour red
_exptl_crystal_colour_primary red
_exptl_crystal_density_diffrn 1.897
_exptl_crystal_description block
_exptl_crystal_F_000 920
_exptl_crystal_size_max 0.22
_exptl_crystal_size_mid 0.22
_exptl_crystal_size_min 0.2
_refine_diff_density_max 0.324
_refine_diff_density_min -0.391
_refine_diff_density_rms 0.064
_refine_ls_extinction_method none
_refine_ls_goodness_of_fit_ref 1.036
_refine_ls_hydrogen_treatment mixed
_refine_ls_matrix_type full
_refine_ls_number_parameters 234
_refine_ls_number_reflns 3751
_refine_ls_number_restraints 0
_refine_ls_restrained_S_all 1.036
_refine_ls_R_factor_all 0.0334
_refine_ls_R_factor_gt 0.0228
_refine_ls_shift/su_max 0.003
_refine_ls_shift/su_mean 0.000
_refine_ls_structure_factor_coef Fsqd
_refine_ls_weighting_details 'w=1/[\s^2^(Fo^2^)+(0.0223P)^2^+0.9747P] where P=(Fo^2^+2Fc^2^)/3'
_refine_ls_weighting_scheme calc
_refine_ls_wR_factor_gt 0.0488
_refine_ls_wR_factor_ref 0.0521
_reflns_Friedel_coverage 0.000
_reflns_number_gt 3180
_reflns_number_total 3751
_reflns_threshold_expression 'I > 2\s(I)'
_cod_data_source_file d0dt03817b2.cif
_cod_data_source_block a_a
_cod_depositor_comments 'Adding full bibliography for 7706342--7706346.cif.'
_cod_database_code 7706344
_shelx_shelxl_version_number 2016/6
_shelx_space_group_comment
;
The symmetry employed for this shelxl refinement is uniquely defined
by the following loop, which should always be used as a source of
symmetry information in preference to the above space-group names.
They are only intended as comments.
;
_shelx_estimated_absorpt_t_max 0.506
_shelx_estimated_absorpt_t_min 0.477
_olex2_refinement_description
;
1. Fixed Uiso
 At 1.2 times of:
  All C(H) groups
2.a Aromatic/amide H refined with riding coordinates:
 C1(H1), C2(H2), C3(H3A), C4(H4), C6(H6), C11(H11), C13(H13), C14(H14),
 C15(H15), C16(H16)
;
_olex2_submission_special_instructions 'No special instructions were received'

loop_
_space_group_symop_operation_xyz
'x, y, z'
'-x, y+1/2, -z+1/2'
'-x, -y, -z'
'x, -y-1/2, z-1/2'

loop_
_atom_site_label
_atom_site_type_symbol
_atom_site_fract_x
_atom_site_fract_y
_atom_site_fract_z
_atom_site_U_iso_or_equiv
_atom_site_adp_type
_atom_site_occupancy
_atom_site_site_symmetry_order
_atom_site_calc_flag
_atom_site_refinement_flags_posn
_atom_site_refinement_flags_adp
_atom_site_refinement_flags_occupancy
_atom_site_disorder_assembly
_atom_site_disorder_group
Br1 Br 0.90425(3) 0.55149(2) 1.14185(2) 0.02718(6) Uani 1 1 d . . . . .
Cu1 Cu 0.82556(3) 0.52346(2) 0.92419(2) 0.02911(7) Uani 1 1 d . . . . .
S1 S 0.14198(7) 0.55747(3) 0.61534(5) 0.03378(13) Uani 1 1 d . . . . .
N1 N 0.3350(2) 0.57058(10) 0.66717(14) 0.0279(4) Uani 1 1 d . . . . .
N2 N 0.1648(2) 0.57127(10) 0.47887(14) 0.0284(4) Uani 1 1 d . . . . .
N3 N 0.6979(2) 0.59163(10) 0.69014(15) 0.0307(4) Uani 1 1 d . . . . .
H3 H 0.664(3) 0.5629(12) 0.730(2) 0.026(6) Uiso 1 1 d . . . . .
N4 N 0.8675(2) 0.62262(9) 0.85067(14) 0.0233(3) Uani 1 1 d . . . . .
N5 N 0.3127(3) 0.59233(11) 0.26006(14) 0.0313(4) Uani 1 1 d . . . . .
H5 H 0.227(3) 0.5737(13) 0.262(2) 0.027(6) Uiso 1 1 d . . . . .
N6 N 0.3289(2) 0.56557(9) 0.06420(13) 0.0222(3) Uani 1 1 d . . . . .
C1 C 0.9748(3) 0.67056(12) 0.90781(19) 0.0357(5) Uani 1 1 d . . . . .
H1 H 1.016925 0.657695 0.981838 0.043 Uiso 1 1 calc R . . . .
C2 C 1.0249(3) 0.73711(13) 0.8628(2) 0.0488(7) Uani 1 1 d . . . . .
H2 H 1.098150 0.768807 0.905528 0.059 Uiso 1 1 calc R . . . .
C3 C 0.9642(3) 0.75595(13) 0.7526(2) 0.0458(6) Uani 1 1 d . . . . .
H3A H 0.996724 0.800703 0.719778 0.055 Uiso 1 1 calc R . . . .
C4 C 0.8557(3) 0.70844(12) 0.69164(19) 0.0343(5) Uani 1 1 d . . . . .
H4 H 0.814431 0.720381 0.617037 0.041 Uiso 1 1 calc R . . . .
C5 C 0.8081(2) 0.64190(10) 0.74327(17) 0.0221(4) Uani 1 1 d . . . . .
C6 C 0.6814(2) 0.61060(11) 0.47875(17) 0.0256(4) Uani 1 1 d . . . . .
H6 H 0.798584 0.618921 0.479306 0.031 Uiso 1 1 calc R . . . .
C7 C 0.6087(2) 0.59796(10) 0.58138(16) 0.0225(4) Uani 1 1 d . . . . .
C8 C 0.4294(2) 0.58535(10) 0.57598(15) 0.0207(4) Uani 1 1 d . . . . .
C9 C 0.3316(2) 0.58578(10) 0.46847(16) 0.0204(4) Uani 1 1 d . . . . .
C10 C 0.4124(2) 0.59856(10) 0.36255(16) 0.0218(4) Uani 1 1 d . . . . .
C11 C 0.5850(3) 0.61153(11) 0.37124(17) 0.0255(4) Uani 1 1 d . . . . .
H11 H 0.641034 0.621317 0.304190 0.031 Uiso 1 1 calc R . . . .
C12 C 0.3633(2) 0.61356(11) 0.15138(16) 0.0241(4) Uani 1 1 d . . . . .
C13 C 0.4386(3) 0.68244(12) 0.13442(18) 0.0366(5) Uani 1 1 d . . . . .
H13 H 0.458946 0.714972 0.196211 0.044 Uiso 1 1 calc R . . . .
C14 C 0.4825(3) 0.70198(12) 0.02565(19) 0.0385(5) Uani 1 1 d . . . . .
H14 H 0.532407 0.748038 0.012637 0.046 Uiso 1 1 calc R . . . .
C15 C 0.4519(3) 0.65264(12) -0.06413(18) 0.0335(5) Uani 1 1 d . . . . .
H15 H 0.482899 0.664240 -0.138382 0.040 Uiso 1 1 calc R . . . .
C16 C 0.3747(3) 0.58605(12) -0.04174(17) 0.0289(4) Uani 1 1 d . . . . .
H16 H 0.352708 0.553199 -0.102928 0.035 Uiso 1 1 calc R . . . .

loop_
_atom_site_aniso_label
_atom_site_aniso_U_11
_atom_site_aniso_U_22
_atom_site_aniso_U_33
_atom_site_aniso_U_23
_atom_site_aniso_U_13
_atom_site_aniso_U_12
Br1 0.03079(11) 0.03034(11) 0.02036(10) -0.00458(8) 0.00099(8) -0.00391(8)
Cu1 0.03985(15) 0.02436(13) 0.02267(13) 0.00333(10) -0.00224(10) -0.01026(11)
S1 0.0239(3) 0.0548(4) 0.0229(3) 0.0030(2) 0.0043(2) 0.0001(2)
N1 0.0292(9) 0.0364(10) 0.0179(8) 0.0007(7) 0.0004(7) -0.0011(8)
N2 0.0231(8) 0.0401(10) 0.0218(9) 0.0025(7) -0.0012(7) 0.0012(7)
N3 0.0342(10) 0.0331(10) 0.0235(9) 0.0122(8) -0.0111(8) -0.0136(8)
N4 0.0259(8) 0.0213(8) 0.0217(8) 0.0015(6) -0.0063(7) -0.0022(7)
N5 0.0323(10) 0.0447(11) 0.0164(9) 0.0009(8) -0.0030(7) -0.0168(9)
N6 0.0247(8) 0.0238(8) 0.0182(8) -0.0012(6) 0.0004(6) -0.0055(7)
C1 0.0467(13) 0.0275(11) 0.0309(12) 0.0031(9) -0.0151(10) -0.0076(10)
C2 0.0615(17) 0.0295(12) 0.0522(16) 0.0056(11) -0.0237(13) -0.0192(12)
C3 0.0559(16) 0.0257(11) 0.0540(16) 0.0148(11) -0.0138(12) -0.0118(11)
C4 0.0392(12) 0.0286(11) 0.0337(12) 0.0133(9) -0.0109(10) -0.0033(9)
C5 0.0193(9) 0.0225(9) 0.0240(10) 0.0026(8) -0.0019(7) 0.0008(7)
C6 0.0208(9) 0.0275(10) 0.0283(11) 0.0032(8) -0.0016(8) -0.0009(8)
C7 0.0258(10) 0.0212(9) 0.0196(9) 0.0024(7) -0.0061(7) -0.0013(8)
C8 0.0253(10) 0.0197(9) 0.0171(9) -0.0017(7) 0.0001(7) 0.0005(7)
C9 0.0228(9) 0.0206(9) 0.0175(9) -0.0002(7) -0.0015(7) 0.0020(7)
C10 0.0276(10) 0.0205(9) 0.0169(9) -0.0018(7) -0.0006(7) 0.0000(8)
C11 0.0292(10) 0.0280(10) 0.0195(10) 0.0011(8) 0.0046(8) -0.0007(8)
C12 0.0271(10) 0.0291(11) 0.0154(9) 0.0016(8) -0.0039(7) -0.0052(8)
C13 0.0545(15) 0.0294(11) 0.0250(11) -0.0032(9) -0.0054(10) -0.0143(10)
C14 0.0493(14) 0.0305(11) 0.0351(13) 0.0085(10) -0.0039(10) -0.0184(10)
C15 0.0389(12) 0.0398(12) 0.0221(10) 0.0071(9) 0.0031(9) -0.0097(10)
C16 0.0335(11) 0.0337(11) 0.0195(10) -0.0030(8) 0.0029(8) -0.0062(9)

loop_
_atom_type_symbol
_atom_type_description
_atom_type_scat_dispersion_real
_atom_type_scat_dispersion_imag
_atom_type_scat_source
C C 0.0033 0.0016 'International Tables Vol C Tables 4.2.6.8 and 6.1.1.4'
H H 0.0000 0.0000 'International Tables Vol C Tables 4.2.6.8 and 6.1.1.4'
Br Br -0.2901 2.4595 'International Tables Vol C Tables 4.2.6.8 and 6.1.1.4'
Cu Cu 0.3201 1.2651 'International Tables Vol C Tables 4.2.6.8 and 6.1.1.4'
N N 0.0061 0.0033 'International Tables Vol C Tables 4.2.6.8 and 6.1.1.4'
S S 0.1246 0.1234 'International Tables Vol C Tables 4.2.6.8 and 6.1.1.4'

loop_
_geom_angle_atom_site_label_1
_geom_angle_atom_site_label_2
_geom_angle_atom_site_label_3
_geom_angle
_geom_angle_site_symmetry_1
_geom_angle_site_symmetry_3
_geom_angle_publ_flag
Cu1 Br1 Cu1 76.886(11) . 3_767 ?
Br1 Cu1 Br1 103.116(11) . 3_767 ?
N4 Cu1 Br1 100.03(5) . 3_767 ?
N4 Cu1 Br1 101.74(5) . . ?
N4 Cu1 N6 147.68(7) . 3_666 ?
N6 Cu1 Br1 96.29(5) 3_666 3_767 ?
N6 Cu1 Br1 101.45(5) 3_666 . ?
N1 S1 N2 100.82(9) . . ?
C8 N1 S1 106.33(13) . . ?
C9 N2 S1 106.18(13) . . ?
C5 N3 H3 114.0(18) . . ?
C5 N3 C7 128.02(18) . . ?
C7 N3 H3 115.8(18) . . ?
C1 N4 Cu1 118.00(13) . . ?
C5 N4 Cu1 124.21(13) . . ?
C5 N4 C1 117.50(17) . . ?
C10 N5 H5 117.7(18) . . ?
C10 N5 C12 125.14(18) . . ?
C12 N5 H5 117.0(18) . . ?
C12 N6 Cu1 123.66(13) . 3_666 ?
C12 N6 C16 117.20(16) . . ?
C16 N6 Cu1 117.96(13) . 3_666 ?
N4 C1 H1 118.2 . . ?
N4 C1 C2 123.6(2) . . ?
C2 C1 H1 118.2 . . ?
C1 C2 H2 120.8 . . ?
C1 C2 C3 118.3(2) . . ?
C3 C2 H2 120.8 . . ?
C2 C3 H3A 120.1 . . ?
C4 C3 C2 119.7(2) . . ?
C4 C3 H3A 120.1 . . ?
C3 C4 H4 120.5 . . ?
C3 C4 C5 118.9(2) . . ?
C5 C4 H4 120.5 . . ?
N3 C5 C4 123.20(18) . . ?
N4 C5 N3 114.92(17) . . ?
N4 C5 C4 121.88(18) . . ?
C7 C6 H6 118.7 . . ?
C7 C6 C11 122.55(18) . . ?
C11 C6 H6 118.7 . . ?
N3 C7 C8 117.72(17) . . ?
C6 C7 N3 125.53(18) . . ?
C6 C7 C8 116.61(17) . . ?
N1 C8 C7 125.52(17) . . ?
N1 C8 C9 113.20(17) . . ?
C7 C8 C9 121.26(16) . . ?
N2 C9 C8 113.45(16) . . ?
N2 C9 C10 125.97(17) . . ?
C8 C9 C10 120.56(17) . . ?
N5 C10 C9 117.76(17) . . ?
C11 C10 N5 125.57(18) . . ?
C11 C10 C9 116.55(17) . . ?
C6 C11 H11 118.8 . . ?
C10 C11 C6 122.45(18) . . ?
C10 C11 H11 118.8 . . ?
N6 C12 N5 116.67(17) . . ?
N6 C12 C13 122.23(18) . . ?
C13 C12 N5 121.05(18) . . ?
C12 C13 H13 120.4 . . ?
C14 C13 C12 119.3(2) . . ?
C14 C13 H13 120.4 . . ?
C13 C14 H14 120.4 . . ?
C13 C14 C15 119.2(2) . . ?
C15 C14 H14 120.4 . . ?
C14 C15 H15 120.7 . . ?
C16 C15 C14 118.54(19) . . ?
C16 C15 H15 120.7 . . ?
N6 C16 C15 123.54(19) . . ?
N6 C16 H16 118.2 . . ?
C15 C16 H16 118.2 . . ?

loop_
_geom_bond_atom_site_label_1
_geom_bond_atom_site_label_2
_geom_bond_distance
_geom_bond_site_symmetry_2
_geom_bond_publ_flag
Br1 Cu1 2.6091(3) . ?
Br1 Cu1 2.6561(3) 3_767 ?
Cu1 N4 2.0069(16) . ?
Cu1 N6 2.0128(15) 3_666 ?
S1 N1 1.6123(18) . ?
S1 N2 1.6191(17) . ?
N1 C8 1.349(2) . ?
N2 C9 1.344(2) . ?
N3 H3 0.75(2) . ?
N3 C5 1.370(3) . ?
N3 C7 1.410(2) . ?
N4 C1 1.349(3) . ?
N4 C5 1.348(2) . ?
N5 H5 0.75(2) . ?
N5 C10 1.387(2) . ?
N5 C12 1.393(2) . ?
N6 C12 1.342(2) . ?
N6 C16 1.348(2) . ?
C1 H1 0.9300 . ?
C1 C2 1.369(3) . ?
C2 H2 0.9300 . ?
C2 C3 1.378(3) . ?
C3 H3A 0.9300 . ?
C3 C4 1.371(3) . ?
C4 H4 0.9300 . ?
C4 C5 1.395(3) . ?
C6 H6 0.9300 . ?
C6 C7 1.365(3) . ?
C6 C11 1.419(3) . ?
C7 C8 1.421(3) . ?
C8 C9 1.424(3) . ?
C9 C10 1.430(3) . ?
C10 C11 1.370(3) . ?
C11 H11 0.9300 . ?
C12 C13 1.388(3) . ?
C13 H13 0.9300 . ?
C13 C14 1.370(3) . ?
C14 H14 0.9300 . ?
C14 C15 1.376(3) . ?
C15 H15 0.9300 . ?
C15 C16 1.370(3) . ?
C16 H16 0.9300 . ?

loop_
_geom_hbond_atom_site_label_D
_geom_hbond_atom_site_label_H
_geom_hbond_atom_site_label_A
_geom_hbond_distance_DH
_geom_hbond_distance_HA
_geom_hbond_distance_DA
_geom_hbond_angle_DHA
_geom_hbond_site_symmetry_A
N5 H5 Br1 0.75(2) 2.85(2) 3.4865(19) 145(2) 1_454
C1 H1 Br1 0.93 2.83 3.518(2) 131.5 .
C11 H11 Br1 0.93 3.13 3.9012(19) 141.6 1_554
C16 H16 Br1 0.93 2.77 3.452(2) 130.9 3_666
C16 H16 N1 0.93 2.68 3.378(3) 132.9 1_554
